data_4107174
loop_
_publ_author_name
'Will R. Gutekunst'
'Phil S. Baran'

_publ_section_title
;
 Total Synthesis and Structural Revision of the Piperarborenines via
 Sequential Cyclobutane C-H Arylation
;
_journal_name_full 'Journal of the American Chemical Society'
_journal_page_first 19076
_journal_page_last 19079
_journal_paper_doi 10.1021/ja209205x
_journal_volume 133
_journal_year 2011
_chemical_formula_sum 'C23 H27 N O6 S'
_chemical_formula_weight 445.52
_chemical_name_systematic
; 
 ? 
;
_space_group_IT_number 14
_symmetry_cell_setting monoclinic
_symmetry_space_group_name_Hall '-P 2ybc'
_symmetry_space_group_name_H-M 'P 1 21/c 1'
_atom_sites_solution_hydrogens geom
_atom_sites_solution_primary direct
_atom_sites_solution_secondary difmap
_audit_creation_method SHELXL-97
_cell_angle_alpha 90.00
_cell_angle_beta 99.32
_cell_angle_gamma 90.00
_cell_formula_units_Z 4
_cell_length_a 12.6275(4)
_cell_length_b 8.5892(3)
_cell_length_c 20.4658(6)
_cell_measurement_reflns_used 7528
_cell_measurement_temperature 120(2)
_cell_measurement_theta_max 25.39
_cell_measurement_theta_min 2.58
_cell_volume 2190.42(12)
_computing_cell_refinement 'Bruker SAINT'
_computing_data_collection 'Bruker APEX2'
_computing_data_reduction 'Bruker SAINT'
_computing_molecular_graphics 'Bruker SHELXTL'
_computing_publication_material 'Bruker SHELXTL'
_computing_structure_refinement 'SHELXL-97 (Sheldrick, 1997)'
_computing_structure_solution 'SHELXS-97 (Sheldrick, 1990)'
_diffrn_ambient_temperature 120(2)
_diffrn_measured_fraction_theta_full 0.996
_diffrn_measured_fraction_theta_max 0.994
_diffrn_measurement_device_type 'Bruker APEX-II CCD'
_diffrn_measurement_method '\f and \w scans'
_diffrn_radiation_monochromator graphite
_diffrn_radiation_source 'fine-focus sealed tube'
_diffrn_radiation_type MoK\a
_diffrn_radiation_wavelength 0.71073
_diffrn_reflns_av_R_equivalents 0.0219
_diffrn_reflns_av_sigmaI/netI 0.0238
_diffrn_reflns_limit_h_max 12
_diffrn_reflns_limit_h_min -15
_diffrn_reflns_limit_k_max 10
_diffrn_reflns_limit_k_min -10
_diffrn_reflns_limit_l_max 23
_diffrn_reflns_limit_l_min -24
_diffrn_reflns_number 13669
_diffrn_reflns_theta_full 25.00
_diffrn_reflns_theta_max 25.39
_diffrn_reflns_theta_min 1.63
_exptl_absorpt_coefficient_mu 0.188
_exptl_absorpt_correction_T_max 0.9778
_exptl_absorpt_correction_T_min 0.9253
_exptl_absorpt_correction_type multi-scan
_exptl_absorpt_process_details sadabs
_exptl_crystal_colour colorless
_exptl_crystal_density_diffrn 1.351
_exptl_crystal_description block
_exptl_crystal_F_000 944
_exptl_crystal_size_max 0.42
_exptl_crystal_size_mid 0.24
_exptl_crystal_size_min 0.12
_refine_diff_density_max 0.289
_refine_diff_density_min -0.274
_refine_diff_density_rms 0.044
_refine_ls_extinction_method none
_refine_ls_goodness_of_fit_ref 1.065
_refine_ls_hydrogen_treatment constr
_refine_ls_matrix_type full
_refine_ls_number_parameters 285
_refine_ls_number_reflns 4017
_refine_ls_number_restraints 0
_refine_ls_restrained_S_all 1.065
_refine_ls_R_factor_all 0.0385
_refine_ls_R_factor_gt 0.0340
_refine_ls_shift/su_max 0.006
_refine_ls_shift/su_mean 0.001
_refine_ls_structure_factor_coef Fsqd
_refine_ls_weighting_details 'calc w=1/[\s^2^(Fo^2^)+(0.0340P)^2^+1.3000P] where P=(Fo^2^+2Fc^2^)/3'
_refine_ls_weighting_scheme calc
_refine_ls_wR_factor_gt 0.0815
_refine_ls_wR_factor_ref 0.0857
_reflns_number_gt 3608
_reflns_number_total 4017
_reflns_threshold_expression >2sigma(I)
_cod_data_source_file ja209205x_si_003.cif
_cod_data_source_block baran181
_cod_original_cell_volume 2190.39(12)
_cod_database_code 4107174

loop_
_symmetry_equiv_pos_as_xyz
'x, y, z'
'-x, y+1/2, -z+1/2'
'-x, -y, -z'
'x, -y-1/2, z-1/2'

loop_
_atom_site_label
_atom_site_type_symbol
_atom_site_fract_x
_atom_site_fract_y
_atom_site_fract_z
_atom_site_U_iso_or_equiv
_atom_site_adp_type
_atom_site_occupancy
_atom_site_symmetry_multiplicity
_atom_site_calc_flag
_atom_site_refinement_flags
S1 S 0.73777(3) 0.46589(4) 0.864466(18) 0.01880(11) Uani 1 1 d .
O1 O 0.11503(8) 0.63199(13) 0.90910(5) 0.0214(2) Uani 1 1 d .
O2 O 0.41573(8) 0.25896(12) 0.75176(5) 0.0191(2) Uani 1 1 d .
O3 O 0.20453(9) 0.31929(13) 0.52153(5) 0.0241(3) Uani 1 1 d .
O4 O 0.12858(9) 0.53056(13) 0.55910(6) 0.0280(3) Uani 1 1 d .
O5 O 0.05305(8) 0.38576(13) 0.83400(5) 0.0216(2) Uani 1 1 d .
O6 O 0.24975(9) 0.84513(13) 0.87240(5) 0.0231(3) Uani 1 1 d .
N1 N 0.51003(10) 0.46696(15) 0.79925(6) 0.0175(3) Uani 1 1 d .
H1 H 0.5405 0.5531 0.7915 0.021 Uiso 1 1 calc R
C1 C 0.85286(12) 0.4246(2) 0.92639(8) 0.0242(4) Uani 1 1 d .
H1A H 0.8503 0.4880 0.9647 0.036 Uiso 1 1 calc R
H1B H 0.9173 0.4471 0.9089 0.036 Uiso 1 1 calc R
H1C H 0.8523 0.3167 0.9385 0.036 Uiso 1 1 calc R
C2 C 0.62945(12) 0.40344(17) 0.90299(7) 0.0178(3) Uani 1 1 d .
C3 C 0.52591(12) 0.40927(17) 0.86581(7) 0.0176(3) Uani 1 1 d .
C4 C 0.44946(11) 0.39277(17) 0.74775(7) 0.0161(3) Uani 1 1 d .
C5 C 0.42105(11) 0.48874(17) 0.68584(7) 0.0159(3) Uani 1 1 d .
H5 H 0.4704 0.5752 0.6821 0.019 Uiso 1 1 calc R
C6 C 0.29842(11) 0.53736(17) 0.67681(7) 0.0149(3) Uani 1 1 d .
H6 H 0.2892 0.6337 0.6509 0.018 Uiso 1 1 calc R
C7 C 0.24648(11) 0.55866(17) 0.73740(7) 0.0156(3) Uani 1 1 d .
C8 C 0.27375(12) 0.69162(17) 0.77549(7) 0.0169(3) Uani 1 1 d .
H8 H 0.3218 0.7633 0.7628 0.020 Uiso 1 1 calc R
C9 C 0.22940(12) 0.71729(18) 0.83234(7) 0.0179(3) Uani 1 1 d .
C10 C 0.15670(12) 0.61047(18) 0.85146(7) 0.0175(3) Uani 1 1 d .
C11 C 0.03113(13) 0.7454(2) 0.90327(8) 0.0271(4) Uani 1 1 d .
H11A H 0.0555 0.8405 0.8860 0.041 Uiso 1 1 calc R
H11B H 0.0120 0.7646 0.9461 0.041 Uiso 1 1 calc R
H11C H -0.0304 0.7074 0.8738 0.041 Uiso 1 1 calc R
C12 C 0.39278(12) 0.38962(18) 0.62194(7) 0.0174(3) Uani 1 1 d .
H12A H 0.4095 0.4404 0.5825 0.021 Uiso 1 1 calc R
H12B H 0.4219 0.2849 0.6261 0.021 Uiso 1 1 calc R
C13 C 0.27260(11) 0.39901(17) 0.62904(7) 0.0160(3) Uani 1 1 d .
H13 H 0.2518 0.3077 0.6527 0.019 Uiso 1 1 calc R
C14 C 0.19339(12) 0.42685(18) 0.56733(7) 0.0179(3) Uani 1 1 d .
C15 C 0.13541(14) 0.3369(2) 0.45818(8) 0.0308(4) Uani 1 1 d .
H15A H 0.0626 0.3508 0.4651 0.046 Uiso 1 1 calc R
H15B H 0.1401 0.2453 0.4319 0.046 Uiso 1 1 calc R
H15C H 0.1577 0.4260 0.4356 0.046 Uiso 1 1 calc R
C16 C 0.17381(12) 0.45215(17) 0.75581(7) 0.0168(3) Uani 1 1 d .
H16 H 0.1558 0.3633 0.7305 0.020 Uiso 1 1 calc R
C17 C 0.12805(12) 0.47919(17) 0.81245(7) 0.0167(3) Uani 1 1 d .
C18 C 0.02129(14) 0.2475(2) 0.79746(8) 0.0286(4) Uani 1 1 d .
H18A H -0.0112 0.2747 0.7532 0.043 Uiso 1 1 calc R
H18B H -0.0294 0.1913 0.8187 0.043 Uiso 1 1 calc R
H18C H 0.0831 0.1835 0.7959 0.043 Uiso 1 1 calc R
C19 C 0.31854(14) 0.9615(2) 0.85206(9) 0.0298(4) Uani 1 1 d .
H19A H 0.3870 0.9162 0.8489 0.045 Uiso 1 1 calc R
H19B H 0.3279 1.0443 0.8840 0.045 Uiso 1 1 calc R
H19C H 0.2869 1.0021 0.8097 0.045 Uiso 1 1 calc R
C20 C 0.43753(12) 0.36217(18) 0.89344(8) 0.0202(3) Uani 1 1 d .
H20 H 0.3691 0.3686 0.8687 0.024 Uiso 1 1 calc R
C21 C 0.45104(13) 0.30551(19) 0.95778(8) 0.0244(4) Uani 1 1 d .
H21 H 0.3920 0.2733 0.9762 0.029 Uiso 1 1 calc R
C22 C 0.55356(13) 0.29739(19) 0.99445(8) 0.0241(4) Uani 1 1 d .
H22 H 0.5629 0.2584 1.0374 0.029 Uiso 1 1 calc R
C23 C 0.64203(13) 0.34662(18) 0.96787(8) 0.0208(3) Uani 1 1 d .
H23 H 0.7101 0.3419 0.9933 0.025 Uiso 1 1 calc R

loop_
_atom_site_aniso_label
_atom_site_aniso_U_11
_atom_site_aniso_U_22
_atom_site_aniso_U_33
_atom_site_aniso_U_23
_atom_site_aniso_U_13
_atom_site_aniso_U_12
S1 0.0193(2) 0.0197(2) 0.0176(2) 0.00109(14) 0.00343(15) -0.00143(15)
O1 0.0210(6) 0.0297(6) 0.0148(5) -0.0011(4) 0.0067(4) 0.0021(5)
O2 0.0207(5) 0.0160(5) 0.0200(5) -0.0005(4) 0.0013(4) 0.0008(4)
O3 0.0253(6) 0.0305(6) 0.0153(5) -0.0055(5) -0.0004(4) 0.0024(5)
O4 0.0246(6) 0.0265(6) 0.0296(7) -0.0022(5) -0.0056(5) 0.0058(5)
O5 0.0226(6) 0.0237(6) 0.0192(6) -0.0010(4) 0.0061(4) -0.0069(5)
O6 0.0230(6) 0.0243(6) 0.0238(6) -0.0093(5) 0.0087(5) -0.0067(5)
N1 0.0195(6) 0.0169(6) 0.0156(6) 0.0002(5) 0.0009(5) -0.0022(5)
C1 0.0181(8) 0.0277(9) 0.0262(8) 0.0033(7) 0.0019(6) -0.0017(7)
C2 0.0203(8) 0.0155(7) 0.0180(7) -0.0020(6) 0.0045(6) -0.0013(6)
C3 0.0213(8) 0.0158(7) 0.0155(7) -0.0020(6) 0.0021(6) 0.0003(6)
C4 0.0128(7) 0.0174(7) 0.0185(8) -0.0025(6) 0.0037(6) 0.0030(6)
C5 0.0135(7) 0.0182(7) 0.0162(7) -0.0006(6) 0.0036(6) 0.0006(6)
C6 0.0141(7) 0.0149(7) 0.0156(7) -0.0002(6) 0.0023(5) 0.0010(6)
C7 0.0140(7) 0.0180(7) 0.0143(7) 0.0016(6) 0.0011(6) 0.0035(6)
C8 0.0146(7) 0.0184(7) 0.0182(7) 0.0005(6) 0.0036(6) 0.0003(6)
C9 0.0162(7) 0.0193(8) 0.0174(7) -0.0024(6) 0.0005(6) 0.0018(6)
C10 0.0161(7) 0.0231(8) 0.0136(7) 0.0013(6) 0.0030(6) 0.0033(6)
C11 0.0250(8) 0.0321(9) 0.0266(9) -0.0027(7) 0.0115(7) 0.0049(7)
C12 0.0170(7) 0.0207(8) 0.0146(7) -0.0019(6) 0.0029(6) 0.0014(6)
C13 0.0175(7) 0.0166(7) 0.0142(7) -0.0001(6) 0.0033(6) -0.0003(6)
C14 0.0167(7) 0.0185(8) 0.0192(8) 0.0003(6) 0.0048(6) -0.0051(6)
C15 0.0276(9) 0.0472(11) 0.0159(8) -0.0033(7) -0.0020(7) -0.0039(8)
C16 0.0178(7) 0.0160(7) 0.0162(7) 0.0002(6) 0.0015(6) 0.0018(6)
C17 0.0146(7) 0.0184(7) 0.0167(7) 0.0035(6) 0.0011(6) 0.0004(6)
C18 0.0299(9) 0.0304(9) 0.0264(9) -0.0033(7) 0.0068(7) -0.0125(8)
C19 0.0281(9) 0.0275(9) 0.0370(10) -0.0124(8) 0.0148(8) -0.0114(7)
C20 0.0189(8) 0.0207(8) 0.0207(8) -0.0021(6) 0.0019(6) -0.0011(6)
C21 0.0242(8) 0.0272(9) 0.0233(8) -0.0007(7) 0.0082(7) -0.0055(7)
C22 0.0295(9) 0.0273(8) 0.0158(8) 0.0029(6) 0.0048(7) -0.0008(7)
C23 0.0213(8) 0.0224(8) 0.0179(8) 0.0002(6) 0.0006(6) -0.0001(6)

loop_
_atom_type_symbol
_atom_type_description
_atom_type_scat_dispersion_real
_atom_type_scat_dispersion_imag
_atom_type_scat_source
C C 0.0033 0.0016 'International Tables Vol C Tables 4.2.6.8 and 6.1.1.4'
H H 0.0000 0.0000 'International Tables Vol C Tables 4.2.6.8 and 6.1.1.4'
N N 0.0061 0.0033 'International Tables Vol C Tables 4.2.6.8 and 6.1.1.4'
O O 0.0106 0.0060 'International Tables Vol C Tables 4.2.6.8 and 6.1.1.4'
S S 0.1246 0.1234 'International Tables Vol C Tables 4.2.6.8 and 6.1.1.4'

loop_
_geom_angle_atom_site_label_1
_geom_angle_atom_site_label_2
_geom_angle_atom_site_label_3
_geom_angle
C2 S1 C1 102.75(7)
C10 O1 C11 113.57(12)
C14 O3 C15 115.98(13)
C17 O5 C18 118.04(12)
C9 O6 C19 116.75(12)
C4 N1 C3 123.42(13)
C4 N1 H1 118.3
C3 N1 H1 118.3
S1 C1 H1A 109.5
S1 C1 H1B 109.5
H1A C1 H1B 109.5
S1 C1 H1C 109.5
H1A C1 H1C 109.5
H1B C1 H1C 109.5
C23 C2 C3 118.66(14)
C23 C2 S1 123.47(12)
C3 C2 S1 117.87(11)
C20 C3 C2 120.53(14)
C20 C3 N1 119.29(13)
C2 C3 N1 120.17(13)
O2 C4 N1 122.92(14)
O2 C4 C5 121.91(13)
N1 C4 C5 115.10(13)
C4 C5 C12 113.55(12)
C4 C5 C6 109.72(11)
C12 C5 C6 87.67(10)
C4 C5 H5 114.4
C12 C5 H5 114.4
C6 C5 H5 114.4
C7 C6 C13 122.77(12)
C7 C6 C5 118.94(12)
C13 C6 C5 88.45(10)
C7 C6 H6 108.3
C13 C6 H6 108.3
C5 C6 H6 108.3
C16 C7 C8 120.10(13)
C16 C7 C6 122.56(13)
C8 C7 C6 117.34(13)
C9 C8 C7 120.14(14)
C9 C8 H8 119.9
C7 C8 H8 119.9
O6 C9 C8 124.54(14)
O6 C9 C10 115.26(13)
C8 C9 C10 120.19(14)
O1 C10 C17 119.88(13)
O1 C10 C9 120.67(13)
C17 C10 C9 119.44(13)
O1 C11 H11A 109.5
O1 C11 H11B 109.5
H11A C11 H11B 109.5
O1 C11 H11C 109.5
H11A C11 H11C 109.5
H11B C11 H11C 109.5
C13 C12 C5 89.28(11)
C13 C12 H12A 113.8
C5 C12 H12A 113.8
C13 C12 H12B 113.8
C5 C12 H12B 113.8
H12A C12 H12B 111.0
C14 C13 C6 117.12(12)
C14 C13 C12 117.35(12)
C6 C13 C12 89.42(11)
C14 C13 H13 110.5
C6 C13 H13 110.5
C12 C13 H13 110.5
O4 C14 O3 123.97(14)
O4 C14 C13 125.63(14)
O3 C14 C13 110.39(13)
O3 C15 H15A 109.5
O3 C15 H15B 109.5
H15A C15 H15B 109.5
O3 C15 H15C 109.5
H15A C15 H15C 109.5
H15B C15 H15C 109.5
C7 C16 C17 119.72(14)
C7 C16 H16 120.1
C17 C16 H16 120.1
O5 C17 C10 114.74(13)
O5 C17 C16 124.86(13)
C10 C17 C16 120.39(14)
O5 C18 H18A 109.5
O5 C18 H18B 109.5
H18A C18 H18B 109.5
O5 C18 H18C 109.5
H18A C18 H18C 109.5
H18B C18 H18C 109.5
O6 C19 H19A 109.5
O6 C19 H19B 109.5
H19A C19 H19B 109.5
O6 C19 H19C 109.5
H19A C19 H19C 109.5
H19B C19 H19C 109.5
C21 C20 C3 120.28(14)
C21 C20 H20 119.9
C3 C20 H20 119.9
C20 C21 C22 119.39(15)
C20 C21 H21 120.3
C22 C21 H21 120.3
C23 C22 C21 120.85(15)
C23 C22 H22 119.6
C21 C22 H22 119.6
C22 C23 C2 120.28(14)
C22 C23 H23 119.9
C2 C23 H23 119.9

loop_
_geom_bond_atom_site_label_1
_geom_bond_atom_site_label_2
_geom_bond_distance
S1 C2 1.7691(15)
S1 C1 1.8019(16)
O1 C10 1.3799(18)
O1 C11 1.4302(19)
O2 C4 1.2331(19)
O3 C14 1.3396(18)
O3 C15 1.4488(19)
O4 C14 1.2029(19)
O5 C17 1.3679(18)
O5 C18 1.4257(19)
O6 C9 1.3695(18)
O6 C19 1.4295(19)
N1 C4 1.3567(19)
N1 C3 1.4327(19)
N1 H1 0.8600
C1 H1A 0.9600
C1 H1B 0.9600
C1 H1C 0.9600
C2 C23 1.400(2)
C2 C3 1.403(2)
C3 C20 1.390(2)
C4 C5 1.506(2)
C5 C12 1.553(2)
C5 C6 1.5855(19)
C5 H5 0.9800
C6 C7 1.505(2)
C6 C13 1.540(2)
C6 H6 0.9800
C7 C16 1.390(2)
C7 C8 1.394(2)
C8 C9 1.388(2)
C8 H8 0.9300
C9 C10 1.398(2)
C10 C17 1.395(2)
C11 H11A 0.9600
C11 H11B 0.9600
C11 H11C 0.9600
C12 C13 1.550(2)
C12 H12A 0.9700
C12 H12B 0.9700
C13 C14 1.498(2)
C13 H13 0.9800
C15 H15A 0.9600
C15 H15B 0.9600
C15 H15C 0.9600
C16 C17 1.396(2)
C16 H16 0.9300
C18 H18A 0.9600
C18 H18B 0.9600
C18 H18C 0.9600
C19 H19A 0.9600
C19 H19B 0.9600
C19 H19C 0.9600
C20 C21 1.388(2)
C20 H20 0.9300
C21 C22 1.389(2)
C21 H21 0.9300
C22 C23 1.386(2)
C22 H22 0.9300
C23 H23 0.9300
